data_7126484
loop_
_publ_author_name
'Chen, Jing'
'Chao, Meng-Yao'
'Yan Liu, ?'
'Xu, Bo-Wei'
'Zhang, Wen-Hua'
'Young, David J.'

_publ_section_title
;
 An N,N'-diethylformamide solvent-induced conversion cascade within a
 metal-organic framework single crystal.
;
_journal_issue 44
_journal_name_full 'Chemical communications (Cambridge, England)'
_journal_page_first 5877
_journal_page_last 5880
_journal_paper_doi 10.1039/d0cc02420a
_journal_volume 56
_journal_year 2020
_chemical_formula_sum 'C89 H73 Cd3 Cl3 N6 O14'
_chemical_formula_weight 1894.08
_space_group_crystal_system triclinic
_space_group_IT_number 2
_space_group_name_Hall '-P 1'
_space_group_name_H-M_alt 'P -1'
_atom_sites_solution_hydrogens geom
_audit_creation_method SHELXL-2016/6
_audit_update_record
;
2020-01-17 deposited with the CCDC.	2020-04-28 downloaded from the CCDC.
;
_cell_angle_alpha 92.380(4)
_cell_angle_beta 111.486(4)
_cell_angle_gamma 116.958(3)
_cell_formula_units_Z 2
_cell_length_a 16.400(3)
_cell_length_b 16.980(3)
_cell_length_c 20.488(3)
_cell_measurement_reflns_used 9693
_cell_measurement_temperature 210(2)
_cell_measurement_theta_max 27.28
_cell_measurement_theta_min 2.21
_cell_volume 4581.4(14)
_computing_cell_refinement 'Bruker D8 Quest'
_computing_data_collection 'Bruker D8 Quest'
_computing_data_reduction 'Bruker D8 Quest'
_computing_molecular_graphics 'SHELXL-2016/6 (Sheldrick, 2016)'
_computing_publication_material 'publCIF (Westrip, 2010)'
_computing_structure_refinement 'SHELXL-2016/6 (Sheldrick, 2016)'
_computing_structure_solution 'SHELXL-2016/6 (Sheldrick, 2016)'
_diffrn_ambient_temperature 210(2)
_diffrn_measured_fraction_theta_full 0.998
_diffrn_measured_fraction_theta_max 0.986
_diffrn_measurement_device_type 'Bruker D8 Quest'
_diffrn_measurement_method 'phi and omega scans'
_diffrn_radiation_type MoK\a
_diffrn_radiation_wavelength 0.71073
_diffrn_reflns_av_R_equivalents 0.0945
_diffrn_reflns_av_unetI/netI 0.1119
_diffrn_reflns_Laue_measured_fraction_full 0.998
_diffrn_reflns_Laue_measured_fraction_max 0.986
_diffrn_reflns_limit_h_max 20
_diffrn_reflns_limit_h_min -21
_diffrn_reflns_limit_k_max 22
_diffrn_reflns_limit_k_min -22
_diffrn_reflns_limit_l_max 27
_diffrn_reflns_limit_l_min -27
_diffrn_reflns_number 91900
_diffrn_reflns_point_group_measured_fraction_full 0.998
_diffrn_reflns_point_group_measured_fraction_max 0.986
_diffrn_reflns_theta_full 25.242
_diffrn_reflns_theta_max 28.309
_diffrn_reflns_theta_min 2.207
_diffrn_standards_decay_% 0
_diffrn_standards_interval_count 0
_diffrn_standards_interval_time 0
_diffrn_standards_number 0
_exptl_absorpt_coefficient_mu 0.839
_exptl_absorpt_correction_T_max 0.935
_exptl_absorpt_correction_T_min 0.860
_exptl_absorpt_correction_type multi-scan
_exptl_absorpt_process_details
;
 Sheldrick, G.M. SADABS (Program for Scaling and Correction of Area Detector
 Data), version 2008/1; University of G\"ottingen: G\"ottingen, Germany, 2008.
;
_exptl_crystal_colour colourless
_exptl_crystal_density_diffrn 1.373
_exptl_crystal_description block
_exptl_crystal_F_000 1912
_exptl_crystal_size_max 0.200
_exptl_crystal_size_mid 0.150
_exptl_crystal_size_min 0.080
_refine_diff_density_max 2.210
_refine_diff_density_min -3.494
_refine_diff_density_rms 0.167
_refine_ls_extinction_method none
_refine_ls_goodness_of_fit_ref 1.048
_refine_ls_hydrogen_treatment constr
_refine_ls_matrix_type full
_refine_ls_number_parameters 1113
_refine_ls_number_reflns 22486
_refine_ls_number_restraints 359
_refine_ls_restrained_S_all 1.040
_refine_ls_R_factor_all 0.1571
_refine_ls_R_factor_gt 0.0943
_refine_ls_shift/su_max 0.000
_refine_ls_shift/su_mean 0.000
_refine_ls_structure_factor_coef Fsqd
_refine_ls_weighting_details 'w=1/[\s^2^(Fo^2^)+(0.0791P)^2^+62.1527P] where P=(Fo^2^+2Fc^2^)/3'
_refine_ls_weighting_scheme calc
_refine_ls_wR_factor_gt 0.2280
_refine_ls_wR_factor_ref 0.2572
_reflns_Friedel_coverage 0.000
_reflns_number_gt 13275
_reflns_number_total 22486
_reflns_threshold_expression 'I > 2\s(I)'
_cod_data_source_file d0cc02420a2.cif
_cod_data_source_block CD3-60MIN
_cod_depositor_comments 'Adding full bibliography for 7126483--7126489.cif.'
_cod_original_cell_volume 4581.5(12)
_cod_database_code 7126484
_publcif_datablock.id {49742bde-0085-4387-8ae9-1a75c3843601}

_shelx_shelxl_version_number 2016/6
_shelx_space_group_comment
;
The symmetry employed for this shelxl refinement is uniquely defined
by the following loop, which should always be used as a source of
symmetry information in preference to the above space-group names.
They are only intended as comments.
;
_shelx_estimated_absorpt_t_min 0.850
_shelx_estimated_absorpt_t_max 0.936
_publcif_funding_html
;
;

loop_
_space_group_symop_operation_xyz
'x, y, z'
'-x, -y, -z'

loop_
_atom_site_label
_atom_site_type_symbol
_atom_site_fract_x
_atom_site_fract_y
_atom_site_fract_z
_atom_site_U_iso_or_equiv
_atom_site_adp_type
_atom_site_occupancy
_atom_site_site_symmetry_order
_atom_site_calc_flag
_atom_site_refinement_flags_posn
_atom_site_refinement_flags_adp
_atom_site_refinement_flags_occupancy
_atom_site_disorder_assembly
_atom_site_disorder_group
Cd1 Cd 0.13717(5) 0.80080(4) 0.58661(4) 0.02982(17) Uani 1 1 d . . . . .
Cd2 Cd 0.21548(4) 0.69894(4) 0.76133(4) 0.02751(16) Uani 1 1 d . . . . .
Cd3 Cd 0.31494(4) 0.61490(4) 0.94200(4) 0.02723(16) Uani 1 1 d . . . . .
O2 O 0.0396(4) 0.7741(4) 0.6451(4) 0.0337(15) Uani 1 1 d . . . . .
O3 O 0.0602(5) 0.6784(5) 0.7136(4) 0.0445(18) Uani 1 1 d . . . . .
O4 O -0.8904(5) 0.6467(5) 0.5456(4) 0.0493(19) Uani 1 1 d . . . . .
O5 O -0.7736(4) 0.7323(4) 0.6536(3) 0.0315(14) Uani 1 1 d . . . . .
O6 O -0.8417(6) -0.0590(4) 0.5783(5) 0.053(2) Uani 1 1 d . . . . .
O7 O -0.6988(7) -0.0361(6) 0.6624(5) 0.068(2) Uani 1 1 d . . . . .
O9 O 0.3753(5) 0.7306(6) 0.8081(4) 0.052(2) Uani 1 1 d . . . . .
O10 O 0.4177(5) 0.6584(5) 0.8890(5) 0.052(2) Uani 1 1 d . . . . .
O11 O 1.2826(5) 1.4665(4) 0.9063(4) 0.0397(16) Uani 1 1 d . . . . .
O12 O 1.1883(5) 1.4845(4) 0.9502(4) 0.0436(17) Uani 1 1 d . . . . .
O13 O 1.2987(5) 0.7329(5) 0.9885(4) 0.0476(19) Uani 1 1 d . . . . .
O14 O 1.2059(4) 0.6659(4) 0.8721(3) 0.0291(13) Uani 1 1 d . . . . .
N1 N -0.0088(6) 0.7474(6) 0.4783(4) 0.0393(19) Uani 1 1 d . . . . .
N2 N -0.5565(6) 0.6427(5) 0.0518(4) 0.0363(18) Uani 1 1 d . . . . .
N4 N 0.1231(6) 0.5411(5) 0.7152(5) 0.0400(19) Uani 1 1 d . . . . .
N5 N -0.2738(8) -0.0992(7) 0.6220(6) 0.062(3) Uani 1 1 d . . . . .
C1 C -0.0729(7) 0.6607(8) 0.4457(5) 0.043(2) Uani 1 1 d . . . . .
H1A H -0.059160 0.617814 0.467572 0.051 Uiso 1 1 calc R U . . .
C2 C -0.1578(7) 0.6285(8) 0.3823(6) 0.047(3) Uani 1 1 d . . . . .
H2A H -0.201000 0.565188 0.362866 0.057 Uiso 1 1 calc R U . . .
C3 C -0.1805(8) 0.6856(8) 0.3474(6) 0.049(3) Uani 1 1 d . . . . .
C4 C -0.1149(8) 0.7794(8) 0.3803(6) 0.051(3) Uani 1 1 d . . . . .
H4A H -0.128024 0.822656 0.358584 0.061 Uiso 1 1 calc R U . . .
C5 C -0.0292(8) 0.8075(7) 0.4463(6) 0.045(3) Uani 1 1 d . . . . .
H5A H 0.014986 0.870187 0.468438 0.054 Uiso 1 1 calc R U . . .
C6 C -0.2692(8) 0.6553(8) 0.2755(6) 0.049(3) Uani 1 1 d . . . . .
H6A H -0.291178 0.601061 0.243513 0.059 Uiso 1 1 calc R U . . .
C7 C -0.3175(8) 0.6988(8) 0.2546(6) 0.050(3) Uani 1 1 d . . . . .
H7A H -0.296861 0.750891 0.288486 0.060 Uiso 1 1 calc R U . . .
C8 C -0.4012(8) 0.6759(7) 0.1835(5) 0.042(2) Uani 1 1 d . . . . .
C9 C -0.4272(7) 0.6151(8) 0.1238(6) 0.047(3) Uani 1 1 d . . . . .
H9A H -0.391573 0.583878 0.126988 0.057 Uiso 1 1 calc R U . . .
C10 C -0.5056(7) 0.5991(7) 0.0585(6) 0.044(3) Uani 1 1 d . . . . .
H10A H -0.523160 0.556373 0.018024 0.053 Uiso 1 1 calc R U . . .
C11 C -0.5321(9) 0.7009(8) 0.1097(6) 0.055(3) Uani 1 1 d . . . . .
H11A H -0.569543 0.730532 0.105844 0.066 Uiso 1 1 calc R U . . .
C12 C -0.4545(9) 0.7197(8) 0.1751(6) 0.054(3) Uani 1 1 d . . . . .
H12A H -0.437902 0.763282 0.214619 0.065 Uiso 1 1 calc R U . . .
C18 C 0.0072(6) 0.7072(6) 0.6725(5) 0.0288(19) Uani 1 1 d . . . . .
C19 C -0.1026(6) 0.6576(6) 0.6551(5) 0.0288(19) Uani 1 1 d . . . . .
C20 C -0.1439(7) 0.5767(6) 0.6751(6) 0.040(2) Uani 1 1 d . . . . .
H20A H -0.101534 0.554988 0.701393 0.048 Uiso 1 1 calc R U . . .
C21 C -0.2444(7) 0.5284(7) 0.6574(6) 0.041(2) Uani 1 1 d . . . . .
H21A H -0.270615 0.472746 0.670382 0.050 Uiso 1 1 calc R U . . .
C22 C -0.3110(7) 0.5592(6) 0.6200(6) 0.035(2) Uani 1 1 d . . . . .
C23 C -0.2687(7) 0.6400(6) 0.6016(6) 0.037(2) Uani 1 1 d . . . . .
H23A H -0.310663 0.662925 0.577102 0.044 Uiso 1 1 calc R U . . .
C24 C -0.1673(7) 0.6888(7) 0.6175(5) 0.035(2) Uani 1 1 d . . . . .
H24A H -0.141475 0.743224 0.602905 0.042 Uiso 1 1 calc R U . . .
C25 C -0.8118(7) 0.6681(6) 0.5973(5) 0.031(2) Uani 1 1 d . . . . .
C26 C -0.7487(7) 0.6263(6) 0.5952(5) 0.031(2) Uani 1 1 d . . . . .
C27 C -0.6508(7) 0.6612(7) 0.6488(6) 0.039(2) Uani 1 1 d . . . . .
H27A H -0.622991 0.710720 0.687851 0.047 Uiso 1 1 calc R U . . .
C28 C -0.5941(7) 0.6215(7) 0.6440(6) 0.037(2) Uani 1 1 d . . . . .
H28A H -0.527730 0.644825 0.680166 0.045 Uiso 1 1 calc R U . . .
C29 C -0.6329(7) 0.5505(6) 0.5884(6) 0.035(2) Uani 1 1 d . . . . .
C30 C -0.7302(7) 0.5160(6) 0.5335(6) 0.035(2) Uani 1 1 d . . . . .
H30A H -0.756793 0.467062 0.494333 0.043 Uiso 1 1 calc R U . . .
C31 C -0.7879(7) 0.5550(7) 0.5371(5) 0.038(2) Uani 1 1 d . . . . .
H31A H -0.853388 0.532639 0.500081 0.046 Uiso 1 1 calc R U . . .
C32 C -0.7495(8) -0.0093(6) 0.6184(6) 0.040(2) Uani 1 1 d . . . . .
C33 C -0.7007(7) 0.0878(6) 0.6111(6) 0.035(2) Uani 1 1 d . . . . .
C34 C -0.7612(7) 0.1199(6) 0.5672(6) 0.036(2) Uani 1 1 d . . . . .
H34A H -0.832107 0.081672 0.544077 0.043 Uiso 1 1 calc R U . . .
C35 C -0.7182(7) 0.2059(6) 0.5580(6) 0.037(2) Uani 1 1 d . . . . .
H35A H -0.759593 0.224936 0.526034 0.045 Uiso 1 1 calc R U . . .
C36 C -0.6125(7) 0.2673(6) 0.5953(6) 0.034(2) Uani 1 1 d . . . . .
C37 C -0.5534(7) 0.2328(6) 0.6380(6) 0.039(2) Uani 1 1 d . . . . .
H37A H -0.482519 0.270787 0.661824 0.047 Uiso 1 1 calc R U . . .
C38 C -0.5967(7) 0.1448(7) 0.6456(6) 0.039(2) Uani 1 1 d . . . . .
H38A H -0.555430 0.123599 0.674446 0.047 Uiso 1 1 calc R U . . .
C39 C -0.4193(7) 0.5060(7) 0.6048(6) 0.038(2) Uani 1 1 d . . . . .
C40 C -0.4752(7) 0.5498(7) 0.5998(6) 0.041(2) Uani 1 1 d . . . . .
H40A H -0.444159 0.613122 0.604262 0.049 Uiso 1 1 calc R U . . .
C41 C -0.5747(7) 0.5015(6) 0.5883(6) 0.036(2) Uani 1 1 d . . . . .
C42 C -0.6191(7) 0.4106(6) 0.5845(6) 0.035(2) Uani 1 1 d . . . . .
H42A H -0.686942 0.378609 0.577514 0.042 Uiso 1 1 calc R U . . .
C43 C -0.5667(7) 0.3631(6) 0.5905(6) 0.037(2) Uani 1 1 d . . . . .
C44 C -0.4663(7) 0.4140(7) 0.6004(6) 0.038(2) Uani 1 1 d . . . . .
H44A H -0.429180 0.384062 0.604200 0.046 Uiso 1 1 calc R U . . .
C45 C 0.0354(7) 0.5003(6) 0.6562(6) 0.039(2) Uani 1 1 d . . . . .
H45A H 0.017814 0.536264 0.626719 0.047 Uiso 1 1 calc R U . . .
C46 C -0.0326(7) 0.4054(6) 0.6360(5) 0.040(2) Uani 1 1 d . . . . .
H46A H -0.093407 0.379494 0.593381 0.048 Uiso 1 1 calc R U . . .
C47 C -0.0107(8) 0.3502(7) 0.6781(6) 0.044(2) Uani 1 1 d . . . . .
C48 C 0.0790(8) 0.3916(7) 0.7398(6) 0.046(3) Uani 1 1 d . . . . .
H48A H 0.096012 0.357200 0.771347 0.056 Uiso 1 1 calc R U . . .
C49 C 0.1452(8) 0.4858(7) 0.7553(5) 0.040(2) Uani 1 1 d . . . . .
H49A H 0.208449 0.512191 0.795805 0.048 Uiso 1 1 calc R U . . .
C50 C -0.0835(8) 0.2516(7) 0.6530(6) 0.043(2) Uani 1 1 d . . . . .
H50A H -0.139765 0.229794 0.607755 0.052 Uiso 1 1 calc R U . . .
C51 C -0.0748(9) 0.1906(7) 0.6908(7) 0.054(3) Uani 1 1 d . . . . .
H51A H -0.020839 0.212765 0.737256 0.065 Uiso 1 1 calc R U . . .
C52 C -0.1447(9) 0.0913(8) 0.6637(7) 0.050(3) Uani 1 1 d . . . . .
C53 C -0.2100(9) 0.0481(7) 0.5947(6) 0.050(3) Uani 1 1 d . . . . .
H53A H -0.214626 0.081200 0.559186 0.060 Uiso 1 1 calc R U . . .
C54 C -0.2727(9) -0.0488(8) 0.5751(7) 0.057(3) Uani 1 1 d . . . . .
H54A H -0.315610 -0.078243 0.525807 0.068 Uiso 1 1 calc R U . . .
C55 C -0.2090(10) -0.0568(9) 0.6907(9) 0.068(4) Uani 1 1 d . . . . .
H55A H -0.207991 -0.091475 0.725231 0.081 Uiso 1 1 calc R U . . .
C56 C -0.1407(9) 0.0395(8) 0.7143(7) 0.055(3) Uani 1 1 d . . . . .
H56A H -0.093874 0.067268 0.763197 0.066 Uiso 1 1 calc R U . . .
O1 O 0.2528(6) 0.8260(6) 0.5326(4) 0.053(2) Uani 1 1 d . U . . .
C13 C 0.3406(9) 0.8535(9) 0.5778(9) 0.067(3) Uani 1 1 d D U . . .
H13A H 0.352866 0.866237 0.626598 0.081 Uiso 0.856(13) 1 calc R U P A 1
H13B H 0.376365 0.895134 0.623319 0.081 Uiso 0.144(13) 1 calc R U P A 2
N3 N 0.4195(10) 0.8670(11) 0.5660(9) 0.076(3) Uani 0.856(13) 1 d D U P A 1
C14 C 0.385(2) 0.7528(17) 0.4694(16) 0.138(8) Uani 0.856(13) 1 d D U P A 1
H14A H 0.379160 0.744032 0.420549 0.207 Uiso 0.856(13) 1 calc R U P A 1
H14B H 0.438177 0.742877 0.501072 0.207 Uiso 0.856(13) 1 calc R U P A 1
H14C H 0.320949 0.709701 0.469619 0.207 Uiso 0.856(13) 1 calc R U P A 1
C15 C 0.4092(16) 0.8457(14) 0.4951(12) 0.094(5) Uani 0.856(13) 1 d D U P A 1
H15A H 0.472764 0.888372 0.493233 0.112 Uiso 0.856(13) 1 calc R U P A 1
H15B H 0.355767 0.855261 0.461842 0.112 Uiso 0.856(13) 1 calc R U P A 1
C16 C 0.5794(16) 0.9983(17) 0.6549(15) 0.133(9) Uani 0.856(13) 1 d D U P A 1
H16A H 0.644049 1.016162 0.695054 0.200 Uiso 0.856(13) 1 calc R U P A 1
H16B H 0.590983 1.025616 0.616244 0.200 Uiso 0.856(13) 1 calc R U P A 1
H16C H 0.542160 1.018969 0.671175 0.200 Uiso 0.856(13) 1 calc R U P A 1
C17 C 0.5214(13) 0.9002(15) 0.6287(13) 0.109(6) Uani 0.856(13) 1 d D U P A 1
H17A H 0.511250 0.872998 0.668264 0.131 Uiso 0.856(13) 1 calc R U P A 1
H17B H 0.560070 0.879645 0.613337 0.131 Uiso 0.856(13) 1 calc R U P A 1
N3A N 0.373(6) 0.810(5) 0.547(4) 0.090(6) Uani 0.144(13) 1 d D U P A 2
C14A C 0.365(8) 0.806(8) 0.425(4) 0.090(6) Uani 0.144(13) 1 d D U P A 2
H14D H 0.375557 0.845836 0.392679 0.135 Uiso 0.144(13) 1 calc R U P A 2
H14E H 0.410917 0.782357 0.434403 0.135 Uiso 0.144(13) 1 calc R U P A 2
H14F H 0.295509 0.755807 0.402784 0.135 Uiso 0.144(13) 1 calc R U P A 2
C15A C 0.385(8) 0.858(5) 0.493(5) 0.090(6) Uani 0.144(13) 1 d D U P A 2
H15C H 0.454382 0.909202 0.513615 0.108 Uiso 0.144(13) 1 calc R U P A 2
H15D H 0.339417 0.882755 0.482117 0.108 Uiso 0.144(13) 1 calc R U P A 2
C16A C 0.529(6) 0.810(7) 0.563(7) 0.090(6) Uani 0.144(13) 1 d D U P A 2
H16D H 0.568903 0.781055 0.582850 0.135 Uiso 0.144(13) 1 calc R U P A 2
H16E H 0.509014 0.801209 0.511591 0.135 Uiso 0.144(13) 1 calc R U P A 2
H16F H 0.568948 0.874436 0.586785 0.135 Uiso 0.144(13) 1 calc R U P A 2
C17A C 0.439(7) 0.769(7) 0.576(6) 0.090(6) Uani 0.144(13) 1 d D U P A 2
H17C H 0.459759 0.776317 0.628428 0.108 Uiso 0.144(13) 1 calc R U P A 2
H17D H 0.399815 0.703077 0.553221 0.108 Uiso 0.144(13) 1 calc R U P A 2
O8 O 0.2884(8) 0.8459(6) 0.8150(6) 0.089(3) Uani 1 1 d . U . . .
C57 C 0.2809(17) 0.9051(11) 0.8318(12) 0.083(6) Uani 0.758(15) 1 d D U P B 1
H57B H 0.216004 0.894277 0.823435 0.100 Uiso 0.758(15) 1 calc R U P B 1
N6 N 0.3622(15) 0.9935(11) 0.8641(11) 0.090(5) Uani 0.758(15) 1 d D U P B 1
C58 C 0.392(2) 1.1014(17) 0.9636(16) 0.126(10) Uani 0.758(15) 1 d D U P B 1
H58A H 0.370547 1.143220 0.973568 0.189 Uiso 0.758(15) 1 calc R U P B 1
H58B H 0.377564 1.055917 0.991133 0.189 Uiso 0.758(15) 1 calc R U P B 1
H58C H 0.464570 1.135071 0.977379 0.189 Uiso 0.758(15) 1 calc R U P B 1
C59 C 0.3415(19) 1.0594(13) 0.8914(14) 0.108(7) Uani 0.758(15) 1 d D U P B 1
H59A H 0.355243 1.107095 0.864962 0.130 Uiso 0.758(15) 1 calc R U P B 1
H59D H 0.268681 1.028345 0.878645 0.130 Uiso 0.758(15) 1 calc R U P B 1
C60 C 0.508(2) 1.0391(19) 0.8294(17) 0.132(10) Uani 0.758(15) 1 d D U P B 1
H60A H 0.575877 1.049787 0.844846 0.199 Uiso 0.758(15) 1 calc R U P B 1
H60B H 0.462304 0.990941 0.784990 0.199 Uiso 0.758(15) 1 calc R U P B 1
H60C H 0.506851 1.094662 0.820908 0.199 Uiso 0.758(15) 1 calc R U P B 1
C61 C 0.4702(19) 1.0092(17) 0.8917(16) 0.115(7) Uani 0.758(15) 1 d D U P B 1
H61A H 0.470503 0.953149 0.900808 0.138 Uiso 0.758(15) 1 calc R U P B 1
H61B H 0.515257 1.057352 0.936892 0.138 Uiso 0.758(15) 1 calc R U P B 1
C57A C 0.336(4) 0.907(3) 0.809(3) 0.073(10) Uani 0.242(15) 1 d D U P B 2
H57A H 0.336496 0.900994 0.763742 0.088 Uiso 0.242(15) 1 calc R U P B 2
N6A N 0.400(4) 0.997(2) 0.851(3) 0.079(9) Uani 0.242(15) 1 d D U P B 2
C58A C 0.472(7) 1.056(6) 0.981(3) 0.17(3) Uani 0.242(15) 1 d D U P B 2
H58D H 0.451426 1.060780 1.019149 0.261 Uiso 0.242(15) 1 calc R U P B 2
H58E H 0.507880 1.022200 0.991540 0.261 Uiso 0.242(15) 1 calc R U P B 2
H58F H 0.517196 1.116905 0.979434 0.261 Uiso 0.242(15) 1 calc R U P B 2
C59A C 0.389(5) 1.012(4) 0.917(3) 0.103(13) Uani 0.242(15) 1 d D U P B 2
H59B H 0.353780 1.046862 0.909174 0.124 Uiso 0.242(15) 1 calc R U P B 2
H59C H 0.344523 0.952757 0.921204 0.124 Uiso 0.242(15) 1 calc R U P B 2
C60A C 0.565(5) 1.098(5) 0.840(5) 0.14(3) Uani 0.242(15) 1 d D U P B 2
H60D H 0.596616 1.147298 0.819056 0.214 Uiso 0.242(15) 1 calc R U P B 2
H60E H 0.603085 1.117605 0.892251 0.214 Uiso 0.242(15) 1 calc R U P B 2
H60F H 0.565575 1.044906 0.821584 0.214 Uiso 0.242(15) 1 calc R U P B 2
C61A C 0.449(4) 1.074(4) 0.818(4) 0.116(16) Uani 0.242(15) 1 d D U P B 2
H61C H 0.448734 1.127584 0.835977 0.139 Uiso 0.242(15) 1 calc R U P B 2
H61D H 0.411129 1.054703 0.765131 0.139 Uiso 0.242(15) 1 calc R U P B 2
C62 C 0.4359(6) 0.7119(7) 0.8528(5) 0.034(2) Uani 1 1 d . . . . .
C63 C 0.5449(6) 0.7647(6) 0.8622(5) 0.032(2) Uani 1 1 d . . . . .
C64 C 0.6147(7) 0.7428(7) 0.9065(6) 0.041(2) Uani 1 1 d . . . . .
H64A H 0.594333 0.696086 0.930067 0.049 Uiso 1 1 calc R U . . .
C65 C 0.7135(7) 0.7890(6) 0.9159(6) 0.038(2) Uani 1 1 d . . . . .
H65A H 0.759756 0.772929 0.945449 0.045 Uiso 1 1 calc R U . . .
C66 C 0.7465(6) 0.8593(6) 0.8826(5) 0.0291(19) Uani 1 1 d . . . . .
C67 C 0.6767(6) 0.8815(6) 0.8384(5) 0.035(2) Uani 1 1 d . . . . .
H67A H 0.696909 0.927976 0.814623 0.042 Uiso 1 1 calc R U . . .
C68 C 0.5762(6) 0.8344(6) 0.8295(5) 0.035(2) Uani 1 1 d . . . . .
H68A H 0.529626 0.850806 0.800711 0.041 Uiso 1 1 calc R U . . .
C69 C 1.2134(7) 1.4352(6) 0.9272(6) 0.034(2) Uani 1 1 d . . . . .
C70 C 1.1569(6) 1.3347(5) 0.9202(5) 0.0293(19) Uani 1 1 d . . . . .
C71 C 1.0828(6) 1.2974(6) 0.9455(5) 0.032(2) Uani 1 1 d . . . . .
H71A H 1.066839 1.335808 0.966145 0.039 Uiso 1 1 calc R U . . .
C72 C 1.0325(6) 1.2055(6) 0.9410(5) 0.031(2) Uani 1 1 d . . . . .
H72A H 0.981764 1.181436 0.957453 0.038 Uiso 1 1 calc R U . . .
C73 C 1.0563(6) 1.1491(5) 0.9124(5) 0.0290(19) Uani 1 1 d . . . . .
C74 C 1.1276(7) 1.1841(6) 0.8853(6) 0.035(2) Uani 1 1 d . . . . .
H74A H 1.141666 1.144994 0.863492 0.042 Uiso 1 1 calc R U . . .
C75 C 1.1785(7) 1.2768(6) 0.8903(5) 0.034(2) Uani 1 1 d . . . . .
H75A H 1.228524 1.300503 0.873095 0.041 Uiso 1 1 calc R U . . .
C76 C 1.2297(6) 0.7197(6) 0.9284(5) 0.0281(19) Uani 1 1 d . . . . .
C77 C 1.1726(6) 0.7684(6) 0.9244(5) 0.0293(19) Uani 1 1 d . . . . .
C78 C 1.2158(7) 0.8494(6) 0.9756(5) 0.034(2) Uani 1 1 d . . . . .
H78A H 1.280964 0.872892 1.013490 0.040 Uiso 1 1 calc R U . . .
C79 C 1.1633(7) 0.8950(7) 0.9707(5) 0.035(2) Uani 1 1 d . . . . .
H79A H 1.194772 0.951092 1.004116 0.042 Uiso 1 1 calc R U . . .
C80 C 1.0649(6) 0.8599(5) 0.9176(5) 0.0262(18) Uani 1 1 d . . . . .
C81 C 1.0218(6) 0.7771(6) 0.8672(5) 0.033(2) Uani 1 1 d . . . . .
H81A H 0.955097 0.751254 0.830879 0.039 Uiso 1 1 calc R U . . .
C82 C 1.0754(7) 0.7335(6) 0.8701(5) 0.033(2) Uani 1 1 d . . . . .
H82A H 1.045969 0.679492 0.834854 0.040 Uiso 1 1 calc R U . . .
C83 C 0.8542(6) 0.9089(5) 0.8932(5) 0.0257(18) Uani 1 1 d . . . . .
C84 C 0.9032(6) 1.0028(5) 0.8964(5) 0.0254(18) Uani 1 1 d . . . . .
H84A H 0.867097 1.034139 0.889632 0.030 Uiso 1 1 calc R U . . .
C85 C 1.0040(6) 1.0489(6) 0.9094(5) 0.0268(18) Uani 1 1 d . . . . .
C86 C 1.0563(6) 1.0023(5) 0.9167(5) 0.0273(19) Uani 1 1 d . . . . .
H86A H 1.124992 1.034560 0.925657 0.033 Uiso 1 1 calc R U . . .
C87 C 1.0094(6) 0.9083(5) 0.9113(5) 0.0274(19) Uani 1 1 d . . . . .
C88 C 0.9069(6) 0.8625(6) 0.8985(5) 0.0285(19) Uani 1 1 d . . . . .
H88A H 0.873250 0.799139 0.893351 0.034 Uiso 1 1 calc R U . . .
C89 C 0.0615(10) 0.9586(8) 0.6877(7) 0.062(3) Uani 1 1 d . . . . .
H89A H 0.080607 0.917046 0.670519 0.074 Uiso 1 1 calc R U . . .
Cl1 Cl 0.1707(3) 1.0673(3) 0.7301(2) 0.0911(12) Uani 1 1 d . . . . .
Cl2 Cl 0.0148(4) 0.9166(3) 0.7492(2) 0.0945(13) Uani 1 1 d . . . . .
Cl3 Cl -0.0298(3) 0.9652(3) 0.6121(2) 0.0852(11) Uani 1 1 d . . . . .

loop_
_atom_site_aniso_label
_atom_site_aniso_U_11
_atom_site_aniso_U_22
_atom_site_aniso_U_33
_atom_site_aniso_U_23
_atom_site_aniso_U_13
_atom_site_aniso_U_12
Cd1 0.0271(3) 0.0290(3) 0.0406(4) 0.0136(3) 0.0149(3) 0.0191(3)
Cd2 0.0209(3) 0.0289(3) 0.0342(4) 0.0108(3) 0.0110(3) 0.0141(3)
Cd3 0.0216(3) 0.0220(3) 0.0375(4) 0.0087(3) 0.0107(3) 0.0120(3)
O2 0.028(3) 0.031(3) 0.059(4) 0.021(3) 0.031(3) 0.017(3)
O3 0.026(3) 0.058(5) 0.059(5) 0.032(4) 0.021(3) 0.025(3)
O4 0.035(4) 0.057(5) 0.059(5) 0.006(4) 0.010(4) 0.034(4)
O5 0.029(3) 0.044(4) 0.036(4) 0.019(3) 0.016(3) 0.027(3)
O6 0.047(4) 0.018(3) 0.087(6) 0.013(4) 0.031(4) 0.009(3)
O7 0.067(6) 0.045(5) 0.091(7) 0.031(5) 0.029(5) 0.030(4)
O9 0.020(3) 0.078(6) 0.051(5) 0.022(4) 0.015(3) 0.019(4)
O10 0.039(4) 0.051(4) 0.085(6) 0.041(4) 0.043(4) 0.024(4)
O11 0.037(4) 0.029(3) 0.060(5) 0.014(3) 0.029(3) 0.014(3)
O12 0.044(4) 0.027(3) 0.070(5) 0.019(3) 0.031(4) 0.020(3)
O13 0.051(4) 0.058(5) 0.040(4) 0.000(3) 0.005(3) 0.045(4)
O14 0.032(3) 0.023(3) 0.045(4) 0.013(3) 0.020(3) 0.020(3)
N1 0.044(5) 0.050(5) 0.038(5) 0.021(4) 0.016(4) 0.036(4)
N2 0.035(4) 0.032(4) 0.043(5) 0.006(4) 0.010(4) 0.024(4)
N4 0.047(5) 0.032(4) 0.041(5) 0.005(4) 0.015(4) 0.024(4)
N5 0.070(7) 0.041(5) 0.066(7) 0.010(5) 0.031(6) 0.020(5)
C1 0.024(5) 0.058(7) 0.037(6) 0.006(5) 0.007(4) 0.020(5)
C2 0.029(5) 0.057(7) 0.051(7) 0.011(5) 0.014(5) 0.021(5)
C3 0.037(5) 0.055(7) 0.055(7) 0.016(6) 0.013(5) 0.029(5)
C4 0.051(6) 0.057(7) 0.056(7) 0.028(6) 0.022(6) 0.037(6)
C5 0.044(6) 0.040(6) 0.055(7) 0.013(5) 0.013(5) 0.030(5)
C6 0.033(5) 0.052(7) 0.054(7) 0.018(5) 0.018(5) 0.015(5)
C7 0.035(5) 0.052(7) 0.056(7) 0.017(6) 0.016(5) 0.019(5)
C8 0.039(5) 0.047(6) 0.034(6) 0.012(5) 0.009(4) 0.022(5)
C9 0.032(5) 0.059(7) 0.051(7) 0.013(6) 0.009(5) 0.031(5)
C10 0.036(5) 0.048(6) 0.052(7) 0.006(5) 0.014(5) 0.029(5)
C11 0.054(7) 0.066(8) 0.040(6) 0.001(6) 0.003(5) 0.042(6)
C12 0.056(7) 0.059(7) 0.037(6) -0.003(5) 0.002(5) 0.036(6)
C18 0.028(4) 0.034(5) 0.034(5) 0.008(4) 0.015(4) 0.021(4)
C19 0.022(4) 0.032(5) 0.033(5) 0.005(4) 0.011(4) 0.015(4)
C20 0.033(5) 0.034(5) 0.068(7) 0.025(5) 0.026(5) 0.026(4)
C21 0.036(5) 0.035(5) 0.072(7) 0.029(5) 0.030(5) 0.026(4)
C22 0.025(4) 0.032(5) 0.059(7) 0.016(5) 0.022(4) 0.019(4)
C23 0.037(5) 0.036(5) 0.052(6) 0.019(5) 0.022(5) 0.028(4)
C24 0.032(5) 0.038(5) 0.045(6) 0.020(4) 0.019(4) 0.023(4)
C25 0.033(5) 0.031(5) 0.036(5) 0.009(4) 0.016(4) 0.021(4)
C26 0.028(4) 0.031(5) 0.043(6) 0.016(4) 0.017(4) 0.020(4)
C27 0.034(5) 0.035(5) 0.054(6) 0.007(5) 0.016(5) 0.023(4)
C28 0.028(5) 0.040(5) 0.050(6) 0.014(5) 0.012(4) 0.025(4)
C29 0.030(5) 0.032(5) 0.060(7) 0.016(5) 0.025(5) 0.024(4)
C30 0.027(4) 0.024(4) 0.050(6) 0.007(4) 0.013(4) 0.013(4)
C31 0.031(5) 0.041(5) 0.043(6) 0.008(5) 0.005(4) 0.028(4)
C32 0.053(6) 0.028(5) 0.059(7) 0.020(5) 0.034(6) 0.028(5)
C33 0.039(5) 0.023(4) 0.054(6) 0.015(4) 0.025(5) 0.021(4)
C34 0.037(5) 0.035(5) 0.053(6) 0.016(5) 0.023(5) 0.029(4)
C35 0.028(5) 0.028(5) 0.047(6) 0.009(4) 0.011(4) 0.012(4)
C36 0.039(5) 0.025(4) 0.055(6) 0.020(4) 0.026(5) 0.022(4)
C37 0.032(5) 0.024(5) 0.054(6) 0.008(4) 0.015(5) 0.011(4)
C38 0.033(5) 0.035(5) 0.054(6) 0.012(5) 0.017(5) 0.021(4)
C39 0.029(5) 0.045(6) 0.058(7) 0.022(5) 0.025(5) 0.028(4)
C40 0.042(5) 0.032(5) 0.070(7) 0.021(5) 0.031(5) 0.029(5)
C41 0.032(5) 0.036(5) 0.053(6) 0.016(5) 0.021(5) 0.023(4)
C42 0.025(4) 0.033(5) 0.059(6) 0.016(5) 0.023(4) 0.020(4)
C43 0.034(5) 0.024(4) 0.055(6) 0.016(4) 0.020(5) 0.016(4)
C44 0.037(5) 0.039(5) 0.062(7) 0.028(5) 0.029(5) 0.030(5)
C45 0.033(5) 0.024(5) 0.048(6) 0.009(4) 0.012(5) 0.009(4)
C46 0.036(5) 0.032(5) 0.037(6) 0.006(4) 0.008(4) 0.012(4)
C47 0.039(5) 0.037(5) 0.046(6) 0.003(5) 0.015(5) 0.015(5)
C48 0.051(6) 0.031(5) 0.048(7) 0.005(5) 0.017(5) 0.018(5)
C49 0.035(5) 0.039(5) 0.033(5) 0.008(4) 0.011(4) 0.012(4)
C50 0.050(6) 0.034(5) 0.039(6) 0.016(5) 0.022(5) 0.014(5)
C51 0.052(7) 0.038(6) 0.056(7) 0.008(5) 0.021(6) 0.012(5)
C52 0.064(7) 0.042(6) 0.064(8) 0.021(6) 0.038(6) 0.032(6)
C53 0.058(7) 0.040(6) 0.043(7) 0.009(5) 0.023(6) 0.017(5)
C54 0.060(7) 0.042(6) 0.063(8) 0.007(6) 0.032(6) 0.018(6)
C55 0.064(8) 0.054(8) 0.102(12) 0.037(8) 0.044(8) 0.035(7)
C56 0.054(7) 0.040(6) 0.067(8) 0.020(6) 0.027(6) 0.021(5)
O1 0.045(4) 0.068(5) 0.068(5) 0.038(4) 0.033(4) 0.036(4)
C13 0.053(5) 0.073(8) 0.115(9) 0.065(7) 0.056(6) 0.043(6)
N3 0.058(6) 0.089(8) 0.134(9) 0.069(7) 0.069(6) 0.053(6)
C14 0.17(2) 0.124(15) 0.174(19) 0.045(13) 0.097(17) 0.097(16)
C15 0.103(11) 0.107(10) 0.151(10) 0.072(10) 0.096(9) 0.079(9)
C16 0.071(12) 0.136(14) 0.17(2) 0.046(15) 0.046(12) 0.043(11)
C17 0.053(7) 0.118(12) 0.172(13) 0.098(11) 0.057(8) 0.045(9)
N3A 0.084(10) 0.105(12) 0.142(11) 0.068(11) 0.081(9) 0.067(8)
C14A 0.084(10) 0.105(12) 0.142(11) 0.068(11) 0.081(9) 0.067(8)
C15A 0.084(10) 0.105(12) 0.142(11) 0.068(11) 0.081(9) 0.067(8)
C16A 0.084(10) 0.105(12) 0.142(11) 0.068(11) 0.081(9) 0.067(8)
C17A 0.084(10) 0.105(12) 0.142(11) 0.068(11) 0.081(9) 0.067(8)
O8 0.089(7) 0.034(4) 0.127(9) 0.003(5) 0.055(7) 0.013(5)
C57 0.089(10) 0.032(7) 0.111(13) 0.014(8) 0.041(10) 0.019(7)
N6 0.088(10) 0.036(6) 0.112(12) -0.004(7) 0.042(9) 0.007(7)
C58 0.107(18) 0.077(15) 0.157(18) -0.028(14) 0.057(16) 0.022(14)
C59 0.115(15) 0.043(9) 0.140(15) 0.014(10) 0.040(13) 0.033(10)
C60 0.103(18) 0.102(18) 0.16(2) 0.058(17) 0.065(16) 0.021(15)
C61 0.087(10) 0.083(13) 0.137(16) 0.013(12) 0.049(12) 0.014(9)
C57A 0.063(17) 0.037(11) 0.122(18) 0.017(12) 0.041(16) 0.026(12)
N6A 0.070(16) 0.034(9) 0.130(16) 0.013(11) 0.036(14) 0.030(11)
C58A 0.15(4) 0.10(4) 0.14(2) -0.03(4) 0.02(3) 0.00(4)
C59A 0.093(19) 0.054(17) 0.131(18) 0.003(15) 0.045(15) 0.017(17)
C60A 0.07(3) 0.08(4) 0.19(5) 0.01(4) 0.04(3) -0.01(3)
C61A 0.08(2) 0.060(17) 0.15(2) 0.007(19) 0.05(2) -0.01(2)
C62 0.022(4) 0.044(6) 0.040(6) 0.008(5) 0.017(4) 0.016(4)
C63 0.019(4) 0.037(5) 0.044(6) 0.016(4) 0.017(4) 0.015(4)
C64 0.032(5) 0.048(6) 0.059(7) 0.036(5) 0.027(5) 0.025(5)
C65 0.024(4) 0.040(5) 0.056(6) 0.033(5) 0.022(4) 0.017(4)
C66 0.023(4) 0.026(4) 0.040(5) 0.010(4) 0.013(4) 0.015(4)
C67 0.023(4) 0.037(5) 0.050(6) 0.025(5) 0.020(4) 0.016(4)
C68 0.016(4) 0.040(5) 0.046(6) 0.016(4) 0.010(4) 0.015(4)
C69 0.024(4) 0.025(4) 0.051(6) 0.010(4) 0.015(4) 0.011(4)
C70 0.025(4) 0.017(4) 0.032(5) 0.003(4) 0.012(4) 0.000(3)
C71 0.023(4) 0.022(4) 0.055(6) 0.008(4) 0.020(4) 0.010(4)
C72 0.026(4) 0.027(4) 0.047(6) 0.010(4) 0.020(4) 0.014(4)
C73 0.018(4) 0.017(4) 0.048(6) 0.013(4) 0.014(4) 0.005(3)
C74 0.037(5) 0.022(4) 0.056(6) 0.010(4) 0.029(5) 0.016(4)
C75 0.034(5) 0.024(4) 0.054(6) 0.022(4) 0.031(5) 0.011(4)
C76 0.030(4) 0.025(4) 0.036(5) 0.009(4) 0.017(4) 0.016(4)
C77 0.028(4) 0.029(4) 0.043(5) 0.015(4) 0.017(4) 0.022(4)
C78 0.027(4) 0.036(5) 0.036(5) 0.005(4) 0.010(4) 0.018(4)
C79 0.032(5) 0.037(5) 0.043(6) 0.012(4) 0.017(4) 0.024(4)
C80 0.025(4) 0.021(4) 0.038(5) 0.010(4) 0.015(4) 0.014(3)
C81 0.023(4) 0.028(5) 0.050(6) 0.012(4) 0.019(4) 0.012(4)
C82 0.031(5) 0.028(5) 0.042(6) 0.008(4) 0.014(4) 0.018(4)
C83 0.023(4) 0.015(4) 0.043(5) 0.010(4) 0.018(4) 0.009(3)
C84 0.024(4) 0.020(4) 0.042(5) 0.015(4) 0.020(4) 0.014(3)
C85 0.025(4) 0.024(4) 0.042(5) 0.012(4) 0.019(4) 0.017(4)
C86 0.021(4) 0.019(4) 0.048(6) 0.014(4) 0.020(4) 0.010(3)
C87 0.020(4) 0.021(4) 0.043(5) 0.008(4) 0.014(4) 0.012(3)
C88 0.022(4) 0.021(4) 0.043(5) 0.009(4) 0.018(4) 0.007(3)
C89 0.081(9) 0.043(7) 0.073(9) 0.025(6) 0.038(7) 0.036(7)
Cl1 0.099(3) 0.062(2) 0.085(3) 0.020(2) 0.034(2) 0.025(2)
Cl2 0.126(4) 0.084(3) 0.089(3) 0.038(2) 0.068(3) 0.046(3)
Cl3 0.090(3) 0.094(3) 0.083(3) 0.035(2) 0.037(2) 0.056(2)

loop_
_atom_type_symbol
_atom_type_description
_atom_type_scat_dispersion_real
_atom_type_scat_dispersion_imag
_atom_type_scat_source
C C 0.0033 0.0016 'International Tables Vol C Tables 4.2.6.8 and 6.1.1.4'
H H 0.0000 0.0000 'International Tables Vol C Tables 4.2.6.8 and 6.1.1.4'
N N 0.0061 0.0033 'International Tables Vol C Tables 4.2.6.8 and 6.1.1.4'
O O 0.0106 0.0060 'International Tables Vol C Tables 4.2.6.8 and 6.1.1.4'
Cd Cd -0.8075 1.2024 'International Tables Vol C Tables 4.2.6.8 and 6.1.1.4'
Cl Cl 0.1484 0.1585 'International Tables Vol C Tables 4.2.6.8 and 6.1.1.4'

loop_
_geom_angle_atom_site_label_1
_geom_angle_atom_site_label_2
_geom_angle_atom_site_label_3
_geom_angle
_geom_angle_site_symmetry_1
_geom_angle_site_symmetry_3
_geom_angle_publ_flag
O2 Cd1 O6 94.7(3) . 1_665 ?
O2 Cd1 N1 88.0(3) . . ?
O6 Cd1 N1 85.0(3) 1_665 . ?
O2 Cd1 O5 95.1(2) . 1_655 ?
O6 Cd1 O5 140.2(3) 1_665 1_655 ?
N1 Cd1 O5 133.8(3) . 1_655 ?
O2 Cd1 O1 174.5(2) . . ?
O6 Cd1 O1 88.7(3) 1_665 . ?
N1 Cd1 O1 96.7(3) . . ?
O5 Cd1 O1 79.6(2) 1_655 . ?
O2 Cd1 O4 103.2(2) . 1_655 ?
O6 Cd1 O4 156.8(3) 1_665 1_655 ?
N1 Cd1 O4 80.9(3) . 1_655 ?
O5 Cd1 O4 53.4(2) 1_655 1_655 ?
O1 Cd1 O4 74.8(3) . 1_655 ?
O2 Cd1 C25 105.6(2) . 1_655 ?
O6 Cd1 C25 156.5(3) 1_665 1_655 ?
N1 Cd1 C25 107.1(3) . 1_655 ?
O5 Cd1 C25 28.1(2) 1_655 1_655 ?
O1 Cd1 C25 70.2(3) . 1_655 ?
O4 Cd1 C25 26.3(2) 1_655 1_655 ?
O3 Cd2 O9 175.5(3) . . ?
O3 Cd2 O8 94.1(4) . . ?
O9 Cd2 O8 82.2(4) . . ?
O3 Cd2 N4 80.7(3) . . ?
O9 Cd2 N4 103.4(3) . . ?
O8 Cd2 N4 170.7(4) . . ?
O3 Cd2 O5 88.0(2) . 1_655 ?
O9 Cd2 O5 89.7(2) . 1_655 ?
O8 Cd2 O5 92.3(3) . 1_655 ?
N4 Cd2 O5 95.1(3) . 1_655 ?
O3 Cd2 O14 92.4(2) . 1_455 ?
O9 Cd2 O14 89.8(2) . 1_455 ?
O8 Cd2 O14 87.3(3) . 1_455 ?
N4 Cd2 O14 85.3(3) . 1_455 ?
O5 Cd2 O14 179.5(2) 1_655 1_455 ?
O10 Cd3 N2 92.4(3) . 1_656 ?
O10 Cd3 O12 141.1(3) . 1_445 ?
N2 Cd3 O12 97.6(3) 1_656 1_445 ?
O10 Cd3 O13 113.7(3) . 1_455 ?
N2 Cd3 O13 90.5(3) 1_656 1_455 ?
O12 Cd3 O13 103.8(3) 1_445 1_455 ?
O10 Cd3 O11 86.8(3) . 1_445 ?
N2 Cd3 O11 91.9(3) 1_656 1_445 ?
O12 Cd3 O11 55.5(2) 1_445 1_445 ?
O13 Cd3 O11 159.2(3) 1_455 1_445 ?
O10 Cd3 O14 96.9(2) . 1_455 ?
N2 Cd3 O14 145.7(2) 1_656 1_455 ?
O12 Cd3 O14 95.7(2) 1_445 1_455 ?
O13 Cd3 O14 55.6(2) 1_455 1_455 ?
O11 Cd3 O14 121.4(2) 1_445 1_455 ?
O10 Cd3 C69 114.6(3) . 1_445 ?
N2 Cd3 C69 94.3(3) 1_656 1_445 ?
O12 Cd3 C69 27.4(3) 1_445 1_445 ?
O13 Cd3 C69 131.1(3) 1_455 1_445 ?
O11 Cd3 C69 28.1(3) 1_445 1_445 ?
O14 Cd3 C69 111.2(2) 1_455 1_445 ?
O10 Cd3 C76 109.0(3) . 1_455 ?
N2 Cd3 C76 118.4(3) 1_656 1_455 ?
O12 Cd3 C76 99.0(2) 1_445 1_455 ?
O13 Cd3 C76 27.9(2) 1_455 1_455 ?
O11 Cd3 C76 144.1(3) 1_445 1_455 ?
O14 Cd3 C76 27.9(2) 1_455 1_455 ?
C69 Cd3 C76 123.4(3) 1_445 1_455 ?
C18 O2 Cd1 127.6(5) . . ?
C18 O3 Cd2 142.2(6) . . ?
C25 O4 Cd1 87.7(6) . 1_455 ?
C25 O5 Cd2 121.0(6) . 1_455 ?
C25 O5 Cd1 91.9(5) . 1_455 ?
Cd2 O5 Cd1 119.7(2) 1_455 1_455 ?
C32 O6 Cd1 101.1(6) . 1_445 ?
C62 O9 Cd2 142.7(6) . . ?
C62 O10 Cd3 133.8(7) . . ?
C69 O11 Cd3 90.2(5) . 1_665 ?
C69 O12 Cd3 92.5(6) . 1_665 ?
C76 O13 Cd3 91.3(5) . 1_655 ?
C76 O14 Cd3 90.1(5) . 1_655 ?
C76 O14 Cd2 128.8(5) . 1_655 ?
Cd3 O14 Cd2 116.6(2) 1_655 1_655 ?
C1 N1 C5 117.0(9) . . ?
C1 N1 Cd1 123.8(7) . . ?
C5 N1 Cd1 119.2(7) . . ?
C11 N2 C10 118.3(9) . . ?
C11 N2 Cd3 121.7(6) . 1_454 ?
C10 N2 Cd3 120.0(7) . 1_454 ?
C45 N4 C49 116.1(8) . . ?
C45 N4 Cd2 121.6(6) . . ?
C49 N4 Cd2 120.9(6) . . ?
C54 N5 C55 117.1(11) . . ?
N1 C1 C2 124.5(11) . . ?
N1 C1 H1A 117.7 . . ?
C2 C1 H1A 117.7 . . ?
C3 C2 C1 120.9(11) . . ?
C3 C2 H2A 119.6 . . ?
C1 C2 H2A 119.6 . . ?
C2 C3 C4 117.0(10) . . ?
C2 C3 C6 123.8(11) . . ?
C4 C3 C6 119.2(10) . . ?
C5 C4 C3 118.8(10) . . ?
C5 C4 H4A 120.6 . . ?
C3 C4 H4A 120.6 . . ?
N1 C5 C4 121.7(10) . . ?
N1 C5 H5A 119.1 . . ?
C4 C5 H5A 119.1 . . ?
C7 C6 C3 124.2(12) . . ?
C7 C6 H6A 117.9 . . ?
C3 C6 H6A 117.9 . . ?
C6 C7 C8 127.1(12) . . ?
C6 C7 H7A 116.5 . . ?
C8 C7 H7A 116.5 . . ?
C12 C8 C9 117.0(9) . . ?
C12 C8 C7 118.8(10) . . ?
C9 C8 C7 124.2(10) . . ?
C8 C9 C10 120.4(10) . . ?
C8 C9 H9A 119.8 . . ?
C10 C9 H9A 119.8 . . ?
N2 C10 C9 121.3(10) . . ?
N2 C10 H10A 119.3 . . ?
C9 C10 H10A 119.3 . . ?
N2 C11 C12 122.4(10) . . ?
N2 C11 H11A 118.8 . . ?
C12 C11 H11A 118.8 . . ?
C8 C12 C11 120.5(11) . . ?
C8 C12 H12A 119.8 . . ?
C11 C12 H12A 119.8 . . ?
O3 C18 O2 125.7(8) . . ?
O3 C18 C19 116.3(8) . . ?
O2 C18 C19 118.0(8) . . ?
C20 C19 C24 118.0(8) . . ?
C20 C19 C18 120.0(8) . . ?
C24 C19 C18 122.0(8) . . ?
C21 C20 C19 121.1(8) . . ?
C21 C20 H20A 119.5 . . ?
C19 C20 H20A 119.5 . . ?
C20 C21 C22 121.8(9) . . ?
C20 C21 H21A 119.1 . . ?
C22 C21 H21A 119.1 . . ?
C23 C22 C21 116.4(8) . . ?
C23 C22 C39 123.8(8) . . ?
C21 C22 C39 119.8(8) . . ?
C22 C23 C24 122.5(8) . . ?
C22 C23 H23A 118.7 . . ?
C24 C23 H23A 118.7 . . ?
C23 C24 C19 120.1(9) . . ?
C23 C24 H24A 119.9 . . ?
C19 C24 H24A 119.9 . . ?
O4 C25 O5 122.4(8) . . ?
O4 C25 C26 120.5(9) . . ?
O5 C25 C26 116.9(8) . . ?
O4 C25 Cd1 66.0(5) . 1_455 ?
O5 C25 Cd1 59.9(4) . 1_455 ?
C26 C25 Cd1 154.5(6) . 1_455 ?
C31 C26 C27 120.0(8) . . ?
C31 C26 C25 119.0(8) . . ?
C27 C26 C25 120.9(9) . . ?
C26 C27 C28 119.0(9) . . ?
C26 C27 H27A 120.5 . . ?
C28 C27 H27A 120.5 . . ?
C29 C28 C27 121.1(9) . . ?
C29 C28 H28A 119.5 . . ?
C27 C28 H28A 119.5 . . ?
C28 C29 C30 120.5(8) . . ?
C28 C29 C41 120.3(9) . . ?
C30 C29 C41 119.0(9) . . ?
C29 C30 C31 119.3(9) . . ?
C29 C30 H30A 120.4 . . ?
C31 C30 H30A 120.4 . . ?
C26 C31 C30 120.1(8) . . ?
C26 C31 H31A 120.0 . . ?
C30 C31 H31A 120.0 . . ?
O7 C32 O6 123.0(9) . . ?
O7 C32 C33 120.7(10) . . ?
O6 C32 C33 116.3(9) . . ?
C38 C33 C34 119.3(8) . . ?
C38 C33 C32 120.9(9) . . ?
C34 C33 C32 119.8(9) . . ?
C35 C34 C33 120.5(9) . . ?
C35 C34 H34A 119.7 . . ?
C33 C34 H34A 119.7 . . ?
C34 C35 C36 121.4(9) . . ?
C34 C35 H35A 119.3 . . ?
C36 C35 H35A 119.3 . . ?
C37 C36 C35 116.7(8) . . ?
C37 C36 C43 121.7(9) . . ?
C35 C36 C43 121.6(8) . . ?
C38 C37 C36 121.7(9) . . ?
C38 C37 H37A 119.1 . . ?
C36 C37 H37A 119.1 . . ?
C37 C38 C33 120.2(9) . . ?
C37 C38 H38A 119.9 . . ?
C33 C38 H38A 119.9 . . ?
C44 C39 C40 118.0(8) . . ?
C44 C39 C22 121.5(8) . . ?
C40 C39 C22 120.4(9) . . ?
C41 C40 C39 120.7(9) . . ?
C41 C40 H40A 119.6 . . ?
C39 C40 H40A 119.6 . . ?
C42 C41 C40 120.0(8) . . ?
C42 C41 C29 119.1(8) . . ?
C40 C41 C29 120.5(8) . . ?
C41 C42 C43 122.0(8) . . ?
C41 C42 H42A 119.0 . . ?
C43 C42 H42A 119.0 . . ?
C44 C43 C42 116.5(8) . . ?
C44 C43 C36 122.5(8) . . ?
C42 C43 C36 120.6(8) . . ?
C39 C44 C43 122.8(8) . . ?
C39 C44 H44A 118.6 . . ?
C43 C44 H44A 118.6 . . ?
N4 C45 C46 122.8(9) . . ?
N4 C45 H45A 118.6 . . ?
C46 C45 H45A 118.6 . . ?
C47 C46 C45 120.6(9) . . ?
C47 C46 H46A 119.7 . . ?
C45 C46 H46A 119.7 . . ?
C48 C47 C46 117.2(10) . . ?
C48 C47 C50 124.9(10) . . ?
C46 C47 C50 117.9(9) . . ?
C47 C48 C49 119.3(10) . . ?
C47 C48 H48A 120.4 . . ?
C49 C48 H48A 120.4 . . ?
N4 C49 C48 123.9(9) . . ?
N4 C49 H49A 118.1 . . ?
C48 C49 H49A 118.1 . . ?
C51 C50 C47 124.2(10) . . ?
C51 C50 H50A 117.9 . . ?
C47 C50 H50A 117.9 . . ?
C50 C51 C52 124.1(11) . . ?
C50 C51 H51A 118.0 . . ?
C52 C51 H51A 118.0 . . ?
C53 C52 C56 118.2(11) . . ?
C53 C52 C51 124.8(11) . . ?
C56 C52 C51 117.0(11) . . ?
C52 C53 C54 119.5(11) . . ?
C52 C53 H53A 120.2 . . ?
C54 C53 H53A 120.2 . . ?
N5 C54 C53 123.7(12) . . ?
N5 C54 H54A 118.1 . . ?
C53 C54 H54A 118.1 . . ?
N5 C55 C56 122.7(12) . . ?
N5 C55 H55A 118.7 . . ?
C56 C55 H55A 118.7 . . ?
C52 C56 C55 118.7(12) . . ?
C52 C56 H56A 120.6 . . ?
C55 C56 H56A 120.6 . . ?
C13 O1 Cd1 113.1(8) . . ?
O1 C13 N3 128.1(16) . . ?
O1 C13 N3A 104(4) . . ?
O1 C13 H13A 115.9 . . ?
N3 C13 H13A 115.9 . . ?
O1 C13 H13B 128.0 . . ?
N3A C13 H13B 128.0 . . ?
C13 N3 C15 121.0(15) . . ?
C13 N3 C17 120.5(16) . . ?
C15 N3 C17 118.4(14) . . ?
C15 C14 H14A 109.5 . . ?
C15 C14 H14B 109.5 . . ?
H14A C14 H14B 109.5 . . ?
C15 C14 H14C 109.5 . . ?
H14A C14 H14C 109.5 . . ?
H14B C14 H14C 109.5 . . ?
N3 C15 C14 115.0(19) . . ?
N3 C15 H15A 108.5 . . ?
C14 C15 H15A 108.5 . . ?
N3 C15 H15B 108.5 . . ?
C14 C15 H15B 108.5 . . ?
H15A C15 H15B 107.5 . . ?
C17 C16 H16A 109.5 . . ?
C17 C16 H16B 109.5 . . ?
H16A C16 H16B 109.5 . . ?
C17 C16 H16C 109.5 . . ?
H16A C16 H16C 109.5 . . ?
H16B C16 H16C 109.5 . . ?
C16 C17 N3 112.6(17) . . ?
C16 C17 H17A 109.1 . . ?
N3 C17 H17A 109.1 . . ?
C16 C17 H17B 109.1 . . ?
N3 C17 H17B 109.1 . . ?
H17A C17 H17B 107.8 . . ?
C13 N3A C15A 100(5) . . ?
C13 N3A C17A 133(7) . . ?
C15A N3A C17A 118(3) . . ?
C15A C14A H14D 109.5 . . ?
C15A C14A H14E 109.5 . . ?
H14D C14A H14E 109.5 . . ?
C15A C14A H14F 109.5 . . ?
H14D C14A H14F 109.5 . . ?
H14E C14A H14F 109.5 . . ?
N3A C15A C14A 117(4) . . ?
N3A C15A H15C 108.0 . . ?
C14A C15A H15C 108.0 . . ?
N3A C15A H15D 108.0 . . ?
C14A C15A H15D 108.0 . . ?
H15C C15A H15D 107.2 . . ?
C17A C16A H16D 109.5 . . ?
C17A C16A H16E 109.5 . . ?
H16D C16A H16E 109.5 . . ?
C17A C16A H16F 109.5 . . ?
H16D C16A H16F 109.5 . . ?
H16E C16A H16F 109.5 . . ?
C16A C17A N3A 112(3) . . ?
C16A C17A H17C 109.1 . . ?
N3A C17A H17C 109.1 . . ?
C16A C17A H17D 109.1 . . ?
N3A C17A H17D 109.1 . . ?
H17C C17A H17D 107.9 . . ?
C57A O8 Cd2 137(3) . . ?
C57 O8 Cd2 149.4(14) . . ?
O8 C57 N6 124(2) . . ?
O8 C57 H57B 118.2 . . ?
N6 C57 H57B 118.2 . . ?
C57 N6 C59 116(2) . . ?
C57 N6 C61 119(2) . . ?
C59 N6 C61 121.6(17) . . ?
C59 C58 H58A 109.5 . . ?
C59 C58 H58B 109.5 . . ?
H58A C58 H58B 109.5 . . ?
C59 C58 H58C 109.5 . . ?
H58A C58 H58C 109.5 . . ?
H58B C58 H58C 109.5 . . ?
C58 C59 N6 119(2) . . ?
C58 C59 H59A 107.6 . . ?
N6 C59 H59A 107.6 . . ?
C58 C59 H59D 107.6 . . ?
N6 C59 H59D 107.6 . . ?
H59A C59 H59D 107.0 . . ?
C61 C60 H60A 109.5 . . ?
C61 C60 H60B 109.5 . . ?
H60A C60 H60B 109.5 . . ?
C61 C60 H60C 109.5 . . ?
H60A C60 H60C 109.5 . . ?
H60B C60 H60C 109.5 . . ?
N6 C61 C60 107(2) . . ?
N6 C61 H61A 110.3 . . ?
C60 C61 H61A 110.3 . . ?
N6 C61 H61B 110.3 . . ?
C60 C61 H61B 110.3 . . ?
H61A C61 H61B 108.6 . . ?
O8 C57A N6A 137(5) . . ?
O8 C57A H57A 111.3 . . ?
N6A C57A H57A 111.3 . . ?
C57A N6A C59A 113(3) . . ?
C57A N6A C61A 121(3) . . ?
C59A N6A C61A 123(3) . . ?
C59A C58A H58D 109.5 . . ?
C59A C58A H58E 109.5 . . ?
H58D C58A H58E 109.5 . . ?
C59A C58A H58F 109.5 . . ?
H58D C58A H58F 109.5 . . ?
H58E C58A H58F 109.5 . . ?
C58A C59A N6A 120(4) . . ?
C58A C59A H59B 107.2 . . ?
N6A C59A H59B 107.2 . . ?
C58A C59A H59C 107.2 . . ?
N6A C59A H59C 107.2 . . ?
H59B C59A H59C 106.8 . . ?
C61A C60A H60D 109.5 . . ?
C61A C60A H60E 109.5 . . ?
H60D C60A H60E 109.5 . . ?
C61A C60A H60F 109.5 . . ?
H60D C60A H60F 109.5 . . ?
H60E C60A H60F 109.5 . . ?
N6A C61A C60A 110(4) . . ?
N6A C61A H61C 109.8 . . ?
C60A C61A H61C 109.8 . . ?
N6A C61A H61D 109.8 . . ?
C60A C61A H61D 109.8 . . ?
H61C C61A H61D 108.2 . . ?
O10 C62 O9 127.4(9) . . ?
O10 C62 C63 117.2(8) . . ?
O9 C62 C63 115.5(8) . . ?
C68 C63 C64 119.4(8) . . ?
C68 C63 C62 121.8(8) . . ?
C64 C63 C62 118.8(8) . . ?
C65 C64 C63 120.2(8) . . ?
C65 C64 H64A 119.9 . . ?
C63 C64 H64A 119.9 . . ?
C64 C65 C66 121.4(8) . . ?
C64 C65 H65A 119.3 . . ?
C66 C65 H65A 119.3 . . ?
C65 C66 C67 118.5(8) . . ?
C65 C66 C83 120.9(8) . . ?
C67 C66 C83 120.7(8) . . ?
C66 C67 C68 119.8(8) . . ?
C66 C67 H67A 120.1 . . ?
C68 C67 H67A 120.1 . . ?
C63 C68 C67 120.7(8) . . ?
C63 C68 H68A 119.6 . . ?
C67 C68 H68A 119.6 . . ?
O12 C69 O11 121.6(8) . . ?
O12 C69 C70 119.5(8) . . ?
O11 C69 C70 118.8(8) . . ?
O12 C69 Cd3 60.1(5) . 1_665 ?
O11 C69 Cd3 61.7(5) . 1_665 ?
C70 C69 Cd3 179.1(7) . 1_665 ?
C75 C70 C71 118.1(8) . . ?
C75 C70 C69 121.0(8) . . ?
C71 C70 C69 120.9(8) . . ?
C72 C71 C70 121.2(8) . . ?
C72 C71 H71A 119.4 . . ?
C70 C71 H71A 119.4 . . ?
C73 C72 C71 120.1(8) . . ?
C73 C72 H72A 120.0 . . ?
C71 C72 H72A 120.0 . . ?
C72 C73 C74 119.8(8) . . ?
C72 C73 C85 120.4(8) . . ?
C74 C73 C85 119.8(8) . . ?
C73 C74 C75 120.0(8) . . ?
C73 C74 H74A 120.0 . . ?
C75 C74 H74A 120.0 . . ?
C70 C75 C74 120.8(8) . . ?
C70 C75 H75A 119.6 . . ?
C74 C75 H75A 119.6 . . ?
O14 C76 O13 122.5(8) . . ?
O14 C76 C77 119.1(8) . . ?
O13 C76 C77 118.4(8) . . ?
O14 C76 Cd3 62.1(4) . 1_655 ?
O13 C76 Cd3 60.9(5) . 1_655 ?
C77 C76 Cd3 172.0(6) . 1_655 ?
C82 C77 C78 119.1(8) . . ?
C82 C77 C76 120.4(8) . . ?
C78 C77 C76 120.5(8) . . ?
C79 C78 C77 120.2(9) . . ?
C79 C78 H78A 119.9 . . ?
C77 C78 H78A 119.9 . . ?
C78 C79 C80 121.5(9) . . ?
C78 C79 H79A 119.2 . . ?
C80 C79 H79A 119.2 . . ?
C79 C80 C81 117.3(8) . . ?
C79 C80 C87 122.0(8) . . ?
C81 C80 C87 120.6(8) . . ?
C82 C81 C80 121.2(8) . . ?
C82 C81 H81A 119.4 . . ?
C80 C81 H81A 119.4 . . ?
C81 C82 C77 120.6(9) . . ?
C81 C82 H82A 119.7 . . ?
C77 C82 H82A 119.7 . . ?
C88 C83 C84 119.0(7) . . ?
C88 C83 C66 120.4(7) . . ?
C84 C83 C66 120.6(7) . . ?
C85 C84 C83 120.1(7) . . ?
C85 C84 H84A 119.9 . . ?
C83 C84 H84A 119.9 . . ?
C84 C85 C86 120.1(8) . . ?
C84 C85 C73 120.2(7) . . ?
C86 C85 C73 119.7(7) . . ?
C85 C86 C87 121.6(7) . . ?
C85 C86 H86A 119.2 . . ?
C87 C86 H86A 119.2 . . ?
C86 C87 C88 117.6(7) . . ?
C86 C87 C80 120.9(7) . . ?
C88 C87 C80 121.5(7) . . ?
C83 C88 C87 121.5(7) . . ?
C83 C88 H88A 119.3 . . ?
C87 C88 H88A 119.3 . . ?
Cl2 C89 Cl1 109.8(8) . . ?
Cl2 C89 Cl3 111.7(8) . . ?
Cl1 C89 Cl3 109.8(6) . . ?
Cl2 C89 H89A 108.5 . . ?
Cl1 C89 H89A 108.5 . . ?
Cl3 C89 H89A 108.5 . . ?

loop_
_geom_bond_atom_site_label_1
_geom_bond_atom_site_label_2
_geom_bond_distance
_geom_bond_site_symmetry_2
_geom_bond_publ_flag
Cd1 O2 2.235(6) . ?
Cd1 O6 2.268(7) 1_665 ?
Cd1 N1 2.335(8) . ?
Cd1 O5 2.362(6) 1_655 ?
Cd1 O1 2.417(7) . ?
Cd1 O4 2.495(7) 1_655 ?
Cd1 C25 2.728(9) 1_655 ?
Cd2 O3 2.214(6) . ?
Cd2 O9 2.217(6) . ?
Cd2 O8 2.229(9) . ?
Cd2 N4 2.330(8) . ?
Cd2 O5 2.351(6) 1_655 ?
Cd2 O14 2.404(6) 1_455 ?
Cd3 O10 2.201(7) . ?
Cd3 N2 2.295(8) 1_656 ?
Cd3 O12 2.316(7) 1_445 ?
Cd3 O13 2.347(7) 1_455 ?
Cd3 O11 2.350(6) 1_445 ?
Cd3 O14 2.373(6) 1_455 ?
Cd3 C69 2.669(9) 1_445 ?
Cd3 C76 2.685(8) 1_455 ?
O2 C18 1.270(10) . ?
O3 C18 1.260(10) . ?
O4 C25 1.208(11) . ?
O5 C25 1.288(11) . ?
O6 C32 1.245(13) . ?
O7 C32 1.240(13) . ?
O9 C62 1.253(11) . ?
O10 C62 1.197(11) . ?
O11 C69 1.258(11) . ?
O12 C69 1.229(11) . ?
O13 C76 1.255(11) . ?
O14 C76 1.255(10) . ?
N1 C1 1.312(13) . ?
N1 C5 1.337(12) . ?
N2 C11 1.319(13) . ?
N2 C10 1.322(12) . ?
N4 C45 1.328(12) . ?
N4 C49 1.356(13) . ?
N5 C54 1.312(16) . ?
N5 C55 1.325(17) . ?
C1 C2 1.360(14) . ?
C1 H1A 0.9400 . ?
C2 C3 1.334(15) . ?
C2 H2A 0.9400 . ?
C3 C4 1.406(16) . ?
C3 C6 1.497(15) . ?
C4 C5 1.406(15) . ?
C4 H4A 0.9400 . ?
C5 H5A 0.9400 . ?
C6 C7 1.291(15) . ?
C6 H6A 0.9400 . ?
C7 C8 1.470(14) . ?
C7 H7A 0.9400 . ?
C8 C12 1.354(15) . ?
C8 C9 1.363(15) . ?
C9 C10 1.381(14) . ?
C9 H9A 0.9400 . ?
C10 H10A 0.9400 . ?
C11 C12 1.365(14) . ?
C11 H11A 0.9400 . ?
C12 H12A 0.9400 . ?
C18 C19 1.486(11) . ?
C19 C20 1.386(13) . ?
C19 C24 1.395(12) . ?
C20 C21 1.354(13) . ?
C20 H20A 0.9400 . ?
C21 C22 1.410(12) . ?
C21 H21A 0.9400 . ?
C22 C23 1.371(13) . ?
C22 C39 1.479(12) . ?
C23 C24 1.375(13) . ?
C23 H23A 0.9400 . ?
C24 H24A 0.9400 . ?
C25 C26 1.508(12) . ?
C26 C31 1.381(13) . ?
C26 C27 1.389(13) . ?
C27 C28 1.399(12) . ?
C27 H27A 0.9400 . ?
C28 C29 1.348(14) . ?
C28 H28A 0.9400 . ?
C29 C30 1.391(13) . ?
C29 C41 1.525(12) . ?
C30 C31 1.398(12) . ?
C30 H30A 0.9400 . ?
C31 H31A 0.9400 . ?
C32 C33 1.514(12) . ?
C33 C38 1.381(13) . ?
C33 C34 1.403(12) . ?
C34 C35 1.363(13) . ?
C34 H34A 0.9400 . ?
C35 C36 1.414(13) . ?
C35 H35A 0.9400 . ?
C36 C37 1.408(13) . ?
C36 C43 1.476(12) . ?
C37 C38 1.379(13) . ?
C37 H37A 0.9400 . ?
C38 H38A 0.9400 . ?
C39 C44 1.374(13) . ?
C39 C40 1.399(12) . ?
C40 C41 1.372(13) . ?
C40 H40A 0.9400 . ?
C41 C42 1.360(13) . ?
C42 C43 1.401(12) . ?
C42 H42A 0.9400 . ?
C43 C44 1.396(13) . ?
C44 H44A 0.9400 . ?
C45 C46 1.411(13) . ?
C45 H45A 0.9400 . ?
C46 C47 1.376(14) . ?
C46 H46A 0.9400 . ?
C47 C48 1.372(15) . ?
C47 C50 1.469(14) . ?
C48 C49 1.403(14) . ?
C48 H48A 0.9400 . ?
C49 H49A 0.9400 . ?
C50 C51 1.345(15) . ?
C50 H50A 0.9400 . ?
C51 C52 1.472(15) . ?
C51 H51A 0.9400 . ?
C52 C53 1.333(16) . ?
C52 C56 1.390(16) . ?
C53 C54 1.426(15) . ?
C53 H53A 0.9400 . ?
C54 H54A 0.9400 . ?
C55 C56 1.428(17) . ?
C55 H55A 0.9400 . ?
C56 H56A 0.9400 . ?
O1 C13 1.236(14) . ?
C13 N3 1.322(15) . ?
C13 N3A 1.33(2) . ?
C13 H13A 0.9400 . ?
C13 H13B 0.9400 . ?
N3 C15 1.41(2) . ?
N3 C17 1.51(2) . ?
C14 C15 1.46(3) . ?
C14 H14A 0.9700 . ?
C14 H14B 0.9700 . ?
C14 H14C 0.9700 . ?
C15 H15A 0.9800 . ?
C15 H15B 0.9800 . ?
C16 C17 1.44(3) . ?
C16 H16A 0.9700 . ?
C16 H16B 0.9700 . ?
C16 H16C 0.9700 . ?
C17 H17A 0.9800 . ?
C17 H17B 0.9800 . ?
N3A C15A 1.41(3) . ?
N3A C17A 1.51(3) . ?
C14A C15A 1.46(3) . ?
C14A H14D 0.9700 . ?
C14A H14E 0.9700 . ?
C14A H14F 0.9700 . ?
C15A H15C 0.9800 . ?
C15A H15D 0.9800 . ?
C16A C17A 1.44(4) . ?
C16A H16D 0.9700 . ?
C16A H16E 0.9700 . ?
C16A H16F 0.9700 . ?
C17A H17C 0.9800 . ?
C17A H17D 0.9800 . ?
O8 C57A 1.02(5) . ?
O8 C57 1.12(2) . ?
C57 N6 1.39(2) . ?
C57 H57B 0.9400 . ?
N6 C59 1.45(3) . ?
N6 C61 1.53(3) . ?
C58 C59 1.36(3) . ?
C58 H58A 0.9700 . ?
C58 H58B 0.9700 . ?
C58 H58C 0.9700 . ?
C59 H59A 0.9800 . ?
C59 H59D 0.9800 . ?
C60 C61 1.61(3) . ?
C60 H60A 0.9700 . ?
C60 H60B 0.9700 . ?
C60 H60C 0.9700 . ?
C61 H61A 0.9800 . ?
C61 H61B 0.9800 . ?
C57A N6A 1.39(3) . ?
C57A H57A 0.9400 . ?
N6A C59A 1.45(3) . ?
N6A C61A 1.53(4) . ?
C58A C59A 1.36(4) . ?
C58A H58D 0.9700 . ?
C58A H58E 0.9700 . ?
C58A H58F 0.9700 . ?
C59A H59B 0.9800 . ?
C59A H59C 0.9800 . ?
C60A C61A 1.62(4) . ?
C60A H60D 0.9700 . ?
C60A H60E 0.9700 . ?
C60A H60F 0.9700 . ?
C61A H61C 0.9800 . ?
C61A H61D 0.9800 . ?
C62 C63 1.522(11) . ?
C63 C68 1.372(13) . ?
C63 C64 1.388(12) . ?
C64 C65 1.372(12) . ?
C64 H64A 0.9400 . ?
C65 C66 1.390(12) . ?
C65 H65A 0.9400 . ?
C66 C67 1.391(12) . ?
C66 C83 1.493(11) . ?
C67 C68 1.401(11) . ?
C67 H67A 0.9400 . ?
C68 H68A 0.9400 . ?
C69 C70 1.496(12) . ?
C70 C75 1.375(13) . ?
C70 C71 1.393(12) . ?
C71 C72 1.374(12) . ?
C71 H71A 0.9400 . ?
C72 C73 1.368(12) . ?
C72 H72A 0.9400 . ?
C73 C74 1.379(12) . ?
C73 C85 1.504(11) . ?
C74 C75 1.386(12) . ?
C74 H74A 0.9400 . ?
C75 H75A 0.9400 . ?
C76 C77 1.490(11) . ?
C77 C82 1.386(12) . ?
C77 C78 1.393(13) . ?
C78 C79 1.379(12) . ?
C78 H78A 0.9400 . ?
C79 C80 1.390(12) . ?
C79 H79A 0.9400 . ?
C80 C81 1.411(12) . ?
C80 C87 1.456(11) . ?
C81 C82 1.370(12) . ?
C81 H81A 0.9400 . ?
C82 H82A 0.9400 . ?
C83 C88 1.392(11) . ?
C83 C84 1.408(11) . ?
C84 C85 1.380(11) . ?
C84 H84A 0.9400 . ?
C85 C86 1.384(11) . ?
C86 C87 1.401(11) . ?
C86 H86A 0.9400 . ?
C87 C88 1.404(11) . ?
C88 H88A 0.9400 . ?
C89 Cl2 1.723(13) . ?
C89 Cl1 1.760(13) . ?
C89 Cl3 1.767(14) . ?
C89 H89A 0.9900 . ?

loop_
_publcif_info_exptl_table_extra_item
sin_theta_over_lambda_max

loop_
_publcif_info_exptl_table_header_item
?
